data_2211496
loop_
_publ_author_name
'Sankar Muniappan'
'Israel Goldberg'

_publ_section_title
;
 On C---H&#x00B7;&#x00B7;&#x00B7;O interactions in
 3,5-dinitrobenzaldehyde
;
_journal_coeditor_code KP2070
_journal_issue 12
_journal_name_full 'Acta Crystallographica Section E'
_journal_page_first o5842
_journal_page_last o5844
_journal_paper_doi 10.1107/S1600536806050343
_journal_volume 62
_journal_year 2006
_chemical_formula_iupac 'C7 H4 N2 O5'
_chemical_formula_moiety 'C7 H4 N2 O5'
_chemical_formula_sum 'C7 H4 N2 O5'
_chemical_formula_weight 196.12
_chemical_name_systematic
;
3,5-dinitrobenzaldehyde
;
_space_group_IT_number 14
_symmetry_cell_setting monoclinic
_symmetry_space_group_name_Hall '-P 2yn'
_symmetry_space_group_name_H-M 'P 1 21/n 1'
_atom_sites_solution_hydrogens geom
_atom_sites_solution_primary direct
_atom_sites_solution_secondary difmap
_audit_creation_method SHELXL-97
_cell_angle_alpha 90.00
_cell_angle_beta 93.5895(11)
_cell_angle_gamma 90.00
_cell_formula_units_Z 4
_cell_length_a 8.2791(2)
_cell_length_b 6.20910(10)
_cell_length_c 14.9903(4)
_cell_measurement_reflns_used 1944
_cell_measurement_temperature 110(2)
_cell_measurement_theta_max 30.49
_cell_measurement_theta_min 2.72
_cell_volume 769.08(3)
_computing_cell_refinement 'DENZO (Otwinowski & Minor, 1997)'
_computing_data_collection 'COLLECT (Nonius, 1999)'
_computing_data_reduction DENZO
_computing_molecular_graphics
;
ORTEPIII (Burnett & Johnson, 1996) and MERCURY (Macrae <i>et al.</i>,
2006)
;
_computing_publication_material SHELXL97
_computing_structure_refinement 'SHELXL97 (Sheldrick, 1997)'
_computing_structure_solution 'SIR97 (Altomare <i>et al.</i>,  1994)'
_diffrn_ambient_temperature 110(2)
_diffrn_detector_area_resol_mean 12.8
_diffrn_measured_fraction_theta_full 0.989
_diffrn_measured_fraction_theta_max 0.989
_diffrn_measurement_device_type 'Nonius KappaCCD'
_diffrn_measurement_method '0.9\% \f and \w'
_diffrn_radiation_monochromator graphite
_diffrn_radiation_source 'fine-focus sealed tube'
_diffrn_radiation_type MoK\a
_diffrn_radiation_wavelength 0.71073
_diffrn_reflns_av_R_equivalents 0.0270
_diffrn_reflns_av_sigmaI/netI 0.0342
_diffrn_reflns_limit_h_max 11
_diffrn_reflns_limit_h_min -11
_diffrn_reflns_limit_k_max 8
_diffrn_reflns_limit_k_min -8
_diffrn_reflns_limit_l_max 21
_diffrn_reflns_limit_l_min -21
_diffrn_reflns_number 6627
_diffrn_reflns_theta_full 30.49
_diffrn_reflns_theta_max 30.49
_diffrn_reflns_theta_min 2.72
_diffrn_standards_number 0
_exptl_absorpt_coefficient_mu 0.148
_exptl_absorpt_correction_type none
_exptl_crystal_colour colourless
_exptl_crystal_density_diffrn 1.694
_exptl_crystal_density_method 'not measured'
_exptl_crystal_description prism
_exptl_crystal_F_000 400
_exptl_crystal_size_max 0.35
_exptl_crystal_size_mid 0.30
_exptl_crystal_size_min 0.20
_refine_diff_density_max 0.304
_refine_diff_density_min -0.344
_refine_ls_extinction_method none
_refine_ls_goodness_of_fit_ref 1.062
_refine_ls_hydrogen_treatment refall
_refine_ls_matrix_type full
_refine_ls_number_parameters 143
_refine_ls_number_reflns 2321
_refine_ls_number_restraints 0
_refine_ls_restrained_S_all 1.062
_refine_ls_R_factor_all 0.0591
_refine_ls_R_factor_gt 0.0434
_refine_ls_shift/su_max 0.028
_refine_ls_shift/su_mean 0.003
_refine_ls_structure_factor_coef Fsqd
_refine_ls_weighting_details 'calc w=1/[\s^2^(Fo^2^)+(0.0766P)^2^+0.0648P] where P=(Fo^2^+2Fc^2^)/3'
_refine_ls_weighting_scheme calc
_refine_ls_wR_factor_gt 0.1152
_refine_ls_wR_factor_ref 0.1272
_reflns_number_gt 1793
_reflns_number_total 2321
_reflns_threshold_expression I>2\s(I)
_cod_data_source_file kp2070.cif
_cod_data_source_block I
_cod_original_sg_symbol_H-M 'P 21/n'
_cod_database_code 2211496
_cod_database_fobs_code 2211496

loop_
_symmetry_equiv_pos_as_xyz
'x, y, z'
'-x+1/2, y+1/2, -z+1/2'
'-x, -y, -z'
'x-1/2, -y-1/2, z-1/2'

loop_
_atom_site_type_symbol
_atom_site_label
_atom_site_fract_x
_atom_site_fract_y
_atom_site_fract_z
_atom_site_U_iso_or_equiv
_atom_site_adp_type
_atom_site_calc_flag
_atom_site_occupancy
C C1 -0.11462(14) 0.25315(18) 0.06623(8) 0.0219(2) Uani d 1
C C2 -0.17585(14) 0.27053(18) 0.15027(8) 0.0223(2) Uani d 1
H H2 -0.290(2) 0.265(3) 0.1556(13) 0.043(5) Uiso d 1
C C3 -0.06840(13) 0.30341(18) 0.22377(8) 0.0209(2) Uani d 1
C C4 0.09769(13) 0.32345(18) 0.21749(7) 0.0210(2) Uani d 1
H H4 0.1744(16) 0.341(2) 0.2700(10) 0.026(4) Uiso d 1
C C5 0.15301(13) 0.30645(18) 0.13217(8) 0.0212(2) Uani d 1
C C6 0.05220(14) 0.27122(18) 0.05634(8) 0.0219(2) Uani d 1
H H6 0.095(2) 0.258(2) -0.0008(13) 0.038(4) Uiso d 1
C C7 -0.22741(14) 0.2165(2) -0.01344(8) 0.0248(3) Uani d 1
H H7 -0.341(2) 0.205(2) -0.0032(11) 0.033(4) Uiso d 1
O O8 -0.18243(11) 0.20481(15) -0.08846(6) 0.0290(2) Uani d 1
N N9 -0.13267(11) 0.32251(16) 0.31259(6) 0.0239(2) Uani d 1
O O10 -0.04542(10) 0.40232(16) 0.37283(5) 0.0303(2) Uani d 1
O O11 -0.27224(11) 0.26105(16) 0.32081(6) 0.0325(2) Uani d 1
N N12 0.32780(11) 0.33081(17) 0.12229(7) 0.0244(2) Uani d 1
O O13 0.41672(10) 0.35595(18) 0.19013(6) 0.0332(2) Uani d 1
O O14 0.37481(11) 0.32715(18) 0.04632(6) 0.0345(2) Uani d 1

loop_
_atom_site_aniso_label
_atom_site_aniso_U_11
_atom_site_aniso_U_22
_atom_site_aniso_U_33
_atom_site_aniso_U_12
_atom_site_aniso_U_13
_atom_site_aniso_U_23
C1 0.0216(5) 0.0215(5) 0.0218(5) 0.0013(4) -0.0042(4) 0.0012(4)
C2 0.0195(5) 0.0227(5) 0.0241(6) 0.0004(4) -0.0026(4) 0.0028(4)
C3 0.0211(5) 0.0215(5) 0.0200(5) 0.0006(4) 0.0000(4) 0.0017(4)
C4 0.0207(5) 0.0209(5) 0.0208(5) 0.0014(4) -0.0033(4) 0.0001(4)
C5 0.0185(5) 0.0222(5) 0.0227(5) 0.0015(4) -0.0003(4) 0.0006(4)
C6 0.0236(5) 0.0218(5) 0.0199(5) 0.0018(4) -0.0013(4) 0.0003(4)
C7 0.0233(5) 0.0267(6) 0.0235(5) 0.0004(4) -0.0051(4) 0.0007(4)
O8 0.0285(4) 0.0353(5) 0.0225(4) 0.0009(3) -0.0047(3) -0.0016(3)
N9 0.0225(5) 0.0270(5) 0.0219(5) 0.0023(4) -0.0006(4) 0.0017(4)
O10 0.0269(4) 0.0423(5) 0.0212(4) 0.0025(4) -0.0034(3) -0.0024(4)
O11 0.0244(4) 0.0423(5) 0.0310(5) -0.0049(4) 0.0046(4) 0.0011(4)
N12 0.0195(4) 0.0287(5) 0.0248(5) 0.0023(4) -0.0004(4) -0.0015(4)
O13 0.0201(4) 0.0498(6) 0.0291(5) 0.0009(4) -0.0046(3) -0.0065(4)
O14 0.0245(4) 0.0532(6) 0.0262(4) 0.0029(4) 0.0033(4) -0.0009(4)

loop_
_atom_type_symbol
_atom_type_description
_atom_type_scat_dispersion_real
_atom_type_scat_dispersion_imag
_atom_type_scat_source
C C 0.0033 0.0016 'International Tables Vol C Tables 4.2.6.8 and 6.1.1.4'
H H 0.0000 0.0000 'International Tables Vol C Tables 4.2.6.8 and 6.1.1.4'
N N 0.0061 0.0033 'International Tables Vol C Tables 4.2.6.8 and 6.1.1.4'
O O 0.0106 0.0060 'International Tables Vol C Tables 4.2.6.8 and 6.1.1.4'

loop_
_geom_angle_atom_site_label_1
_geom_angle_atom_site_label_2
_geom_angle_atom_site_label_3
_geom_angle
C2 C1 C6 120.43(10)
C2 C1 C7 119.55(10)
C6 C1 C7 120.03(10)
C3 C2 C1 118.60(10)
C3 C2 H2 121.9(12)
C1 C2 H2 119.4(12)
C2 C3 C4 123.19(11)
C2 C3 N9 118.75(10)
C4 C3 N9 118.04(10)
C5 C4 C3 116.12(10)
C5 C4 H4 120.7(8)
C3 C4 H4 123.1(8)
C6 C5 C4 123.45(10)
C6 C5 N12 118.66(10)
C4 C5 N12 117.89(10)
C5 C6 C1 118.21(11)
C5 C6 H6 120.8(10)
C1 C6 H6 121.0(10)
O8 C7 C1 122.82(11)
O8 C7 H7 120.3(10)
C1 C7 H7 116.9(10)
O10 N9 O11 124.46(10)
O10 N9 C3 118.05(9)
O11 N9 C3 117.47(9)
O14 N12 O13 124.26(10)
O14 N12 C5 117.56(9)
O13 N12 C5 118.18(9)

loop_
_geom_bond_atom_site_label_1
_geom_bond_atom_site_label_2
_geom_bond_distance
C1 C2 1.3913(16)
C1 C6 1.4028(16)
C1 C7 1.4867(16)
C2 C3 1.3872(16)
C2 H2 0.958(19)
C3 C4 1.3898(15)
C3 N9 1.4693(14)
C4 C5 1.3892(15)
C4 H4 0.987(15)
C5 C6 1.3848(16)
C5 N12 1.4716(14)
C6 H6 0.952(18)
C7 O8 1.2087(15)
C7 H7 0.967(17)
N9 O10 1.2251(13)
N9 O11 1.2304(13)
N12 O14 1.2266(13)
N12 O13 1.2275(13)

loop_
_geom_hbond_atom_site_label_D
_geom_hbond_atom_site_label_H
_geom_hbond_atom_site_label_A
_geom_hbond_site_symmetry_A
_geom_hbond_distance_DH
_geom_hbond_distance_HA
_geom_hbond_distance_DA
_geom_hbond_angle_DHA
C2 H2 O13 1_455 0.958(19) 2.573(19) 3.5027(14) 163.7(15)
C4 H4 O8 4_666 0.987(15) 2.381(15) 3.3382(14) 163.1(12)
C7 H7 O10 4_565 0.967(17) 2.523(17) 3.1338(14) 121.1(12)
C7 H7 O14 1_455 0.967(17) 2.621(17) 3.5340(15) 157.7(12)

loop_
_cod_related_entry_id
_cod_related_entry_database
_cod_related_entry_code
1 ChemSpider 1361723
